data_4329409
loop_
_publ_author_name
'Graham E. Morse'
'Timothy P. Bender'

_publ_contact_author_address
;
Department of Chemical Engineering & Applied Chemistry
University of Toronto
200 College Street, Rm. 225
Toronto, Ontario, Canada.   M5S 3E5
;
_publ_contact_author_email tim.bender@utoronto.ca
_publ_contact_author_fax 1-416-978-8605
_publ_contact_author_name 'Timothy P Bender'
_publ_contact_author_phone 1-416-978-6140
_publ_section_title
;
 Aluminum Chloride Activation of Chloro-Boronsubphthalocyanine: a Rapid
 and Flexible Method for Axial Functionalization with an Expanded Set of
 Nucleophiles
;
_journal_name_full 'Inorganic Chemistry'
_journal_page_first 6460
_journal_page_last 6467
_journal_paper_doi 10.1021/ic2016935
_journal_volume 51
_journal_year 2012
_chemical_formula_moiety 'C31 H20 B N7,  0.05(H2 O)'
_chemical_formula_sum 'C31 H20.1 B N7 O0.05'
_chemical_formula_weight 502.25
_chemical_name_common N-Phenyl-N-methyl-amino-boronsubphthalocyanine
_chemical_name_systematic
; 
 ? 
;
_space_group_IT_number 2
_symmetry_cell_setting triclinic
_symmetry_space_group_name_Hall '-P 1'
_symmetry_space_group_name_H-M 'P -1'
_atom_sites_solution_hydrogens geom
_atom_sites_solution_primary direct
_atom_sites_solution_secondary difmap
_audit_creation_method SHELXL-97
_cell_angle_alpha 72.9030(14)
_cell_angle_beta 81.8810(12)
_cell_angle_gamma 75.8510(13)
_cell_formula_units_Z 4
_cell_length_a 11.5120(3)
_cell_length_b 11.7673(3)
_cell_length_c 19.3022(5)
_cell_measurement_reflns_used 42414
_cell_measurement_temperature 150(1)
_cell_measurement_theta_max 27.6
_cell_measurement_theta_min 2.7
_cell_volume 2416.61(11)
_computing_cell_refinement 'Denzo-SMN (Otwinowski & Minor, 1997)'
_computing_data_collection 'Collect (Nonius B.V., 1997-2002)'
_computing_data_reduction Denzo-SMN
_computing_molecular_graphics 'PLATON (Spek, 2009)'
_computing_publication_material 'SHELXTL V6.1'
_computing_structure_refinement 'SHELXTL V6.1 (Sheldrick, 2008)'
_computing_structure_solution 'SIR-92 (Altomare et al., 1994)'
_diffrn_ambient_temperature 150(1)
_diffrn_detector_area_resol_mean 9
_diffrn_measured_fraction_theta_full 0.988
_diffrn_measured_fraction_theta_max 0.988
_diffrn_measurement_device_type 'Nonius KappaCCD'
_diffrn_measurement_method '\f scans and \w scans with \k offsets'
_diffrn_radiation_monochromator graphite
_diffrn_radiation_source 'fine-focus sealed tube'
_diffrn_radiation_type MoK\a
_diffrn_radiation_wavelength 0.71073
_diffrn_reflns_av_R_equivalents 0.0641
_diffrn_reflns_av_sigmaI/netI 0.0694
_diffrn_reflns_limit_h_max 14
_diffrn_reflns_limit_h_min -14
_diffrn_reflns_limit_k_max 15
_diffrn_reflns_limit_k_min -15
_diffrn_reflns_limit_l_max 25
_diffrn_reflns_limit_l_min -24
_diffrn_reflns_number 42414
_diffrn_reflns_theta_full 27.58
_diffrn_reflns_theta_max 27.58
_diffrn_reflns_theta_min 2.72
_exptl_absorpt_coefficient_mu 0.085
_exptl_absorpt_correction_T_max 0.996
_exptl_absorpt_correction_T_min 0.906
_exptl_absorpt_correction_type multi-scan
_exptl_absorpt_process_details
;
multi-scan from symmetry-related measurements 
 Sortav (Blessing 1995)
;
_exptl_crystal_colour purple
_exptl_crystal_density_diffrn 1.380
_exptl_crystal_description plate
_exptl_crystal_F_000 1042
_exptl_crystal_size_max 0.24
_exptl_crystal_size_mid 0.20
_exptl_crystal_size_min 0.12
_refine_diff_density_max 0.677
_refine_diff_density_min -0.300
_refine_diff_density_rms 0.054
_refine_ls_extinction_method none
_refine_ls_goodness_of_fit_ref 1.038
_refine_ls_hydrogen_treatment constr
_refine_ls_matrix_type full
_refine_ls_number_parameters 709
_refine_ls_number_reflns 11050
_refine_ls_number_restraints 0
_refine_ls_restrained_S_all 1.038
_refine_ls_R_factor_all 0.1131
_refine_ls_R_factor_gt 0.0578
_refine_ls_shift/su_max 0.001
_refine_ls_shift/su_mean 0.000
_refine_ls_structure_factor_coef Fsqd
_refine_ls_weighting_details 'calc w=1/[\s^2^(Fo^2^)+(0.0851P)^2^+0.0931P] where P=(Fo^2^+2Fc^2^)/3'
_refine_ls_weighting_scheme calc
_refine_ls_wR_factor_gt 0.1392
_refine_ls_wR_factor_ref 0.1638
_reflns_number_gt 6666
_reflns_number_total 11050
_reflns_threshold_expression I>2\s(I)
_cod_data_source_file ic2016935_si_003.cif
_cod_data_source_block Compound5_k1182
_cod_original_formula_sum 'C31 H20.10 B N7 O0.05'
_cod_database_code 4329409

loop_
_symmetry_equiv_pos_as_xyz
'x, y, z'
'-x, -y, -z'

loop_
_atom_site_label
_atom_site_type_symbol
_atom_site_fract_x
_atom_site_fract_y
_atom_site_fract_z
_atom_site_U_iso_or_equiv
_atom_site_adp_type
_atom_site_occupancy
_atom_site_symmetry_multiplicity
_atom_site_calc_flag
_atom_site_refinement_flags
N1A N -0.01606(14) 0.70336(14) 0.08417(8) 0.0268(4) Uani 1 1 d .
N2A N -0.00708(14) 0.49840(15) 0.15316(9) 0.0289(4) Uani 1 1 d .
N3A N 0.16558(14) 0.58550(14) 0.13073(9) 0.0281(4) Uani 1 1 d .
N4A N 0.29593(15) 0.68374(15) 0.16616(9) 0.0325(4) Uani 1 1 d .
N5A N 0.13736(14) 0.79857(14) 0.09090(9) 0.0282(4) Uani 1 1 d .
N6A N -0.06049(15) 0.91679(14) 0.06906(9) 0.0305(4) Uani 1 1 d .
N7A N 0.16088(15) 0.68547(15) -0.00691(9) 0.0305(4) Uani 1 1 d .
C1A C -0.09489(18) 0.81387(18) 0.07362(10) 0.0286(4) Uani 1 1 d .
C2A C -0.21345(18) 0.78596(18) 0.08609(11) 0.0303(5) Uani 1 1 d .
C3A C -0.32773(19) 0.8604(2) 0.07762(13) 0.0399(5) Uani 1 1 d .
H3AA H -0.3384 0.9460 0.0580 0.048 Uiso 1 1 calc R
C4A C -0.4253(2) 0.8057(2) 0.09865(14) 0.0472(6) Uani 1 1 d .
H4AA H -0.5040 0.8543 0.0917 0.057 Uiso 1 1 calc R
C5A C -0.4104(2) 0.6803(2) 0.12985(13) 0.0436(6) Uani 1 1 d .
H5AA H -0.4793 0.6458 0.1453 0.052 Uiso 1 1 calc R
C6A C -0.29762(18) 0.6056(2) 0.13868(11) 0.0349(5) Uani 1 1 d .
H6AA H -0.2883 0.5205 0.1605 0.042 Uiso 1 1 calc R
C7A C -0.19773(17) 0.65792(18) 0.11476(10) 0.0285(4) Uani 1 1 d .
C8A C -0.06928(17) 0.60761(17) 0.11706(10) 0.0267(4) Uani 1 1 d .
C9A C 0.10874(18) 0.49115(17) 0.16298(10) 0.0280(4) Uani 1 1 d .
C10A C 0.18594(18) 0.40690(18) 0.21831(11) 0.0300(5) Uani 1 1 d .
C11A C 0.1750(2) 0.29757(18) 0.26862(11) 0.0351(5) Uani 1 1 d .
H11A H 0.1103 0.2606 0.2686 0.042 Uiso 1 1 calc R
C12A C 0.2605(2) 0.2436(2) 0.31889(12) 0.0413(5) Uani 1 1 d .
H12A H 0.2541 0.1688 0.3537 0.050 Uiso 1 1 calc R
C13A C 0.3559(2) 0.2970(2) 0.31946(13) 0.0454(6) Uani 1 1 d .
H13A H 0.4149 0.2565 0.3534 0.054 Uiso 1 1 calc R
C14A C 0.3658(2) 0.4078(2) 0.27144(12) 0.0402(5) Uani 1 1 d .
H14A H 0.4295 0.4451 0.2731 0.048 Uiso 1 1 calc R
C15A C 0.28064(18) 0.46371(19) 0.22062(11) 0.0315(5) Uani 1 1 d .
C16A C 0.25917(17) 0.58213(18) 0.16852(11) 0.0306(5) Uani 1 1 d .
C17A C 0.22947(18) 0.79057(19) 0.13087(11) 0.0316(5) Uani 1 1 d .
C18A C 0.21643(19) 0.91282(19) 0.13872(11) 0.0331(5) Uani 1 1 d .
C19A C 0.2858(2) 0.9634(2) 0.17044(12) 0.0393(5) Uani 1 1 d .
H19A H 0.3571 0.9157 0.1925 0.047 Uiso 1 1 calc R
C20A C 0.2476(2) 1.0845(2) 0.16881(12) 0.0439(6) Uani 1 1 d .
H20A H 0.2950 1.1212 0.1887 0.053 Uiso 1 1 calc R
C21A C 0.1409(2) 1.1547(2) 0.13860(12) 0.0422(6) Uani 1 1 d .
H21A H 0.1179 1.2381 0.1381 0.051 Uiso 1 1 calc R
C22A C 0.0680(2) 1.10545(19) 0.10940(11) 0.0360(5) Uani 1 1 d .
H22A H -0.0061 1.1526 0.0907 0.043 Uiso 1 1 calc R
C23A C 0.10774(19) 0.98407(18) 0.10857(10) 0.0311(5) Uani 1 1 d .
C24A C 0.05415(18) 0.90503(17) 0.08308(10) 0.0290(5) Uani 1 1 d .
C25A C 0.28164(18) 0.69304(18) -0.03314(10) 0.0313(5) Uani 1 1 d .
C26A C 0.3619(2) 0.59733(19) -0.05374(11) 0.0363(5) Uani 1 1 d .
H26A H 0.3367 0.5243 -0.0494 0.044 Uiso 1 1 calc R
C27A C 0.4782(2) 0.6074(2) -0.08047(13) 0.0451(6) Uani 1 1 d .
H27A H 0.5311 0.5414 -0.0951 0.054 Uiso 1 1 calc R
C28A C 0.5184(2) 0.7095(2) -0.08622(13) 0.0474(6) Uani 1 1 d .
H28A H 0.5988 0.7147 -0.1037 0.057 Uiso 1 1 calc R
C29A C 0.4392(2) 0.8061(2) -0.06597(13) 0.0455(6) Uani 1 1 d .
H29A H 0.4660 0.8779 -0.0694 0.055 Uiso 1 1 calc R
C30A C 0.3220(2) 0.7990(2) -0.04091(12) 0.0393(5) Uani 1 1 d .
H30A H 0.2684 0.8670 -0.0288 0.047 Uiso 1 1 calc R
C31A C 0.1155(2) 0.5972(2) -0.02952(12) 0.0380(5) Uani 1 1 d .
H31A H 0.1386 0.6047 -0.0812 0.057 Uiso 1 1 calc R
H31B H 0.0277 0.6131 -0.0215 0.057 Uiso 1 1 calc R
H31C H 0.1497 0.5147 -0.0010 0.057 Uiso 1 1 calc R
B1A B 0.1172(2) 0.6924(2) 0.06947(13) 0.0287(5) Uani 1 1 d .
N1B N 0.80196(16) 0.22689(16) 0.44351(9) 0.0365(4) Uani 1 1 d .
N2B N 0.97549(16) 0.31180(17) 0.40625(10) 0.0397(4) Uani 1 1 d .
N3B N 0.79444(16) 0.40772(16) 0.34813(9) 0.0360(4) Uani 1 1 d .
N4B N 0.60772(18) 0.55074(17) 0.32989(10) 0.0411(5) Uani 1 1 d .
N5B N 0.61536(16) 0.34890(16) 0.40581(9) 0.0365(4) Uani 1 1 d .
N6B N 0.62485(17) 0.20660(16) 0.52222(10) 0.0391(4) Uani 1 1 d .
N7B N 0.74056(16) 0.23506(15) 0.31526(9) 0.0364(4) Uani 1 1 d .
C1B C 0.7440(2) 0.1793(2) 0.50913(11) 0.0364(5) Uani 1 1 d .
C2B C 0.8385(2) 0.12143(19) 0.55937(12) 0.0364(5) Uani 1 1 d .
C3B C 0.8345(2) 0.0583(2) 0.63286(12) 0.0441(6) Uani 1 1 d .
H3BA H 0.7613 0.0416 0.6586 0.053 Uiso 1 1 calc R
C4B C 0.9404(2) 0.0208(2) 0.66702(13) 0.0469(6) Uani 1 1 d .
H4BA H 0.9400 -0.0242 0.7167 0.056 Uiso 1 1 calc R
C5B C 1.0473(2) 0.0475(2) 0.63023(13) 0.0468(6) Uani 1 1 d .
H5BA H 1.1185 0.0192 0.6554 0.056 Uiso 1 1 calc R
C6B C 1.0533(2) 0.1139(2) 0.55828(13) 0.0436(6) Uani 1 1 d .
H6BA H 1.1263 0.1343 0.5342 0.052 Uiso 1 1 calc R
C7B C 0.9472(2) 0.15031(19) 0.52211(12) 0.0377(5) Uani 1 1 d .
C8B C 0.91852(19) 0.2278(2) 0.45041(12) 0.0378(5) Uani 1 1 d .
C9B C 0.90855(19) 0.40550(19) 0.35850(11) 0.0328(5) Uani 1 1 d .
C10B C 0.9268(2) 0.5284(2) 0.32435(11) 0.0373(5) Uani 1 1 d .
C11B C 1.0261(2) 0.5796(2) 0.31805(12) 0.0419(6) Uani 1 1 d .
H11B H 1.1003 0.5313 0.3359 0.050 Uiso 1 1 calc R
C12B C 1.0134(2) 0.7029(2) 0.28506(13) 0.0494(6) Uani 1 1 d .
H12B H 1.0806 0.7395 0.2784 0.059 Uiso 1 1 calc R
C13B C 0.9008(3) 0.7756(2) 0.26097(12) 0.0521(7) Uani 1 1 d .
H13B H 0.8937 0.8601 0.2383 0.063 Uiso 1 1 calc R
C14B C 0.8018(2) 0.7247(2) 0.27014(12) 0.0444(6) Uani 1 1 d .
H14B H 0.7259 0.7739 0.2556 0.053 Uiso 1 1 calc R
C15B C 0.8153(2) 0.6006(2) 0.30091(11) 0.0377(5) Uani 1 1 d .
C16B C 0.7295(2) 0.5210(2) 0.32155(11) 0.0365(5) Uani 1 1 d .
C17B C 0.5543(2) 0.4656(2) 0.37621(12) 0.0390(5) Uani 1 1 d .
C18B C 0.4378(2) 0.4785(2) 0.41728(12) 0.0417(6) Uani 1 1 d .
C19B C 0.3342(2) 0.5705(2) 0.40743(13) 0.0467(6) Uani 1 1 d .
H19B H 0.3324 0.6435 0.3694 0.056 Uiso 1 1 calc R
C20B C 0.2344(2) 0.5524(2) 0.45455(15) 0.0534(7) Uani 1 1 d .
H20B H 0.1620 0.6128 0.4480 0.064 Uiso 1 1 calc R
C21B C 0.2382(2) 0.4465(3) 0.51184(14) 0.0529(7) Uani 1 1 d .
H21B H 0.1676 0.4356 0.5428 0.064 Uiso 1 1 calc R
C22B C 0.3419(2) 0.3576(2) 0.52461(13) 0.0454(6) Uani 1 1 d .
H22B H 0.3448 0.2881 0.5653 0.054 Uiso 1 1 calc R
C23B C 0.4419(2) 0.3723(2) 0.47639(12) 0.0399(5) Uani 1 1 d .
C24B C 0.5622(2) 0.2959(2) 0.47144(12) 0.0370(5) Uani 1 1 d .
C25B C 0.67305(19) 0.14736(18) 0.32111(12) 0.0358(5) Uani 1 1 d .
C26B C 0.6469(2) 0.1219(2) 0.25929(13) 0.0460(6) Uani 1 1 d .
H26B H 0.6758 0.1644 0.2127 0.055 Uiso 1 1 calc R
C27B C 0.5801(2) 0.0364(2) 0.26456(14) 0.0535(7) Uani 1 1 d .
H27B H 0.5635 0.0219 0.2215 0.064 Uiso 1 1 calc R
C28B C 0.5369(2) -0.0284(2) 0.33124(14) 0.0515(6) Uani 1 1 d .
H28B H 0.4909 -0.0870 0.3347 0.062 Uiso 1 1 calc R
C29B C 0.5637(2) -0.0044(2) 0.39334(13) 0.0440(6) Uani 1 1 d .
H29B H 0.5347 -0.0470 0.4399 0.053 Uiso 1 1 calc R
C30B C 0.6304(2) 0.07862(19) 0.38842(13) 0.0411(5) Uani 1 1 d .
H30B H 0.6489 0.0906 0.4318 0.049 Uiso 1 1 calc R
C31B C 0.8104(2) 0.2674(2) 0.24726(12) 0.0472(6) Uani 1 1 d .
H31D H 0.8589 0.1934 0.2358 0.071 Uiso 1 1 calc R
H31E H 0.8634 0.3187 0.2510 0.071 Uiso 1 1 calc R
H31F H 0.7564 0.3122 0.2086 0.071 Uiso 1 1 calc R
B1B B 0.7379(2) 0.2975(2) 0.37498(13) 0.0349(6) Uani 1 1 d .
O1W O 0.4180(13) 0.7562(12) 0.2725(7) 0.035(3) Uiso 0.10 1 d P
H1WA H 0.3841 0.7365 0.2433 0.052 Uiso 0.10 1 d PR
H1WB H 0.4730 0.6967 0.2894 0.052 Uiso 0.10 1 d PR

loop_
_atom_site_aniso_label
_atom_site_aniso_U_11
_atom_site_aniso_U_22
_atom_site_aniso_U_33
_atom_site_aniso_U_23
_atom_site_aniso_U_13
_atom_site_aniso_U_12
N1A 0.0240(9) 0.0308(9) 0.0281(9) -0.0108(7) -0.0014(7) -0.0070(7)
N2A 0.0253(9) 0.0336(10) 0.0311(9) -0.0136(8) -0.0014(7) -0.0071(8)
N3A 0.0204(9) 0.0345(9) 0.0324(9) -0.0134(8) -0.0009(7) -0.0069(7)
N4A 0.0225(9) 0.0395(10) 0.0395(10) -0.0173(8) 0.0014(8) -0.0079(8)
N5A 0.0231(9) 0.0339(9) 0.0320(9) -0.0137(8) 0.0027(7) -0.0108(8)
N6A 0.0297(10) 0.0342(10) 0.0293(9) -0.0109(8) -0.0015(7) -0.0076(8)
N7A 0.0281(10) 0.0377(10) 0.0310(9) -0.0154(8) 0.0043(7) -0.0132(8)
C1A 0.0264(11) 0.0336(11) 0.0263(10) -0.0091(9) -0.0029(9) -0.0056(9)
C2A 0.0263(12) 0.0369(12) 0.0307(11) -0.0131(9) -0.0033(9) -0.0066(9)
C3A 0.0296(13) 0.0408(13) 0.0512(14) -0.0166(11) -0.0062(11) -0.0040(10)
C4A 0.0244(13) 0.0585(16) 0.0631(16) -0.0272(13) -0.0047(11) -0.0031(11)
C5A 0.0246(13) 0.0561(15) 0.0566(15) -0.0228(12) 0.0030(11) -0.0150(11)
C6A 0.0254(12) 0.0451(13) 0.0393(12) -0.0176(10) -0.0004(9) -0.0106(10)
C7A 0.0234(11) 0.0387(12) 0.0280(10) -0.0144(9) -0.0017(8) -0.0087(9)
C8A 0.0249(11) 0.0319(11) 0.0279(10) -0.0131(9) -0.0002(8) -0.0095(9)
C9A 0.0263(11) 0.0321(11) 0.0290(10) -0.0134(9) -0.0005(9) -0.0071(9)
C10A 0.0265(11) 0.0342(11) 0.0318(11) -0.0164(9) -0.0022(9) -0.0021(9)
C11A 0.0363(13) 0.0328(12) 0.0392(12) -0.0158(10) -0.0043(10) -0.0047(10)
C12A 0.0468(15) 0.0377(12) 0.0386(13) -0.0130(10) -0.0075(11) -0.0019(11)
C13A 0.0419(15) 0.0466(14) 0.0472(14) -0.0146(12) -0.0180(11) 0.0021(11)
C14A 0.0303(13) 0.0484(14) 0.0471(13) -0.0223(12) -0.0080(10) -0.0037(11)
C15A 0.0263(11) 0.0386(12) 0.0320(11) -0.0165(10) -0.0018(9) -0.0030(9)
C16A 0.0188(11) 0.0414(12) 0.0357(11) -0.0175(10) -0.0006(9) -0.0062(9)
C17A 0.0236(11) 0.0436(13) 0.0337(11) -0.0176(10) 0.0037(9) -0.0134(10)
C18A 0.0314(12) 0.0414(12) 0.0329(11) -0.0156(10) 0.0067(9) -0.0181(10)
C19A 0.0346(13) 0.0497(14) 0.0431(13) -0.0236(11) 0.0055(10) -0.0177(11)
C20A 0.0485(15) 0.0533(15) 0.0439(13) -0.0256(12) 0.0065(11) -0.0275(12)
C21A 0.0558(16) 0.0385(13) 0.0398(13) -0.0174(11) 0.0036(11) -0.0198(12)
C22A 0.0447(14) 0.0333(12) 0.0314(11) -0.0101(9) 0.0014(10) -0.0119(10)
C23A 0.0346(12) 0.0353(11) 0.0283(11) -0.0116(9) 0.0042(9) -0.0163(10)
C24A 0.0311(12) 0.0308(11) 0.0261(10) -0.0087(9) 0.0016(9) -0.0094(9)
C25A 0.0291(12) 0.0377(12) 0.0264(10) -0.0090(9) 0.0011(9) -0.0075(10)
C26A 0.0364(13) 0.0369(12) 0.0346(12) -0.0109(10) 0.0009(10) -0.0069(10)
C27A 0.0352(14) 0.0471(14) 0.0479(14) -0.0144(11) 0.0052(11) -0.0019(11)
C28A 0.0326(14) 0.0508(15) 0.0527(15) -0.0104(12) 0.0089(11) -0.0091(12)
C29A 0.0395(14) 0.0464(14) 0.0513(14) -0.0135(12) 0.0104(11) -0.0182(11)
C30A 0.0348(13) 0.0403(12) 0.0448(13) -0.0177(10) 0.0088(10) -0.0110(10)
C31A 0.0380(13) 0.0462(13) 0.0392(12) -0.0215(11) 0.0046(10) -0.0181(11)
B1A 0.0228(12) 0.0331(13) 0.0331(13) -0.0113(10) 0.0022(10) -0.0107(10)
N1B 0.0339(11) 0.0421(10) 0.0351(10) -0.0110(8) -0.0010(8) -0.0112(8)
N2B 0.0361(11) 0.0471(11) 0.0380(10) -0.0146(9) 0.0032(9) -0.0124(9)
N3B 0.0361(11) 0.0416(11) 0.0305(10) -0.0121(8) -0.0022(8) -0.0062(9)
N4B 0.0460(13) 0.0449(11) 0.0349(10) -0.0115(9) -0.0053(9) -0.0120(10)
N5B 0.0350(11) 0.0409(11) 0.0352(10) -0.0110(8) -0.0037(8) -0.0093(9)
N6B 0.0389(12) 0.0445(11) 0.0367(10) -0.0109(9) -0.0018(9) -0.0151(9)
N7B 0.0352(11) 0.0395(10) 0.0395(10) -0.0165(8) 0.0026(8) -0.0131(8)
C1B 0.0359(14) 0.0404(12) 0.0339(12) -0.0098(10) -0.0005(10) -0.0117(10)
C2B 0.0387(13) 0.0333(12) 0.0379(12) -0.0093(10) -0.0045(10) -0.0085(10)
C3B 0.0507(16) 0.0393(13) 0.0399(13) -0.0051(11) -0.0036(11) -0.0118(11)
C4B 0.0496(16) 0.0424(14) 0.0433(14) -0.0026(11) -0.0116(12) -0.0062(12)
C5B 0.0443(15) 0.0425(13) 0.0506(15) -0.0105(11) -0.0147(12) 0.0003(11)
C6B 0.0365(14) 0.0440(14) 0.0503(15) -0.0141(11) -0.0047(11) -0.0056(11)
C7B 0.0385(14) 0.0354(12) 0.0396(12) -0.0128(10) -0.0014(10) -0.0063(10)
C8B 0.0311(13) 0.0447(13) 0.0404(13) -0.0175(11) 0.0010(10) -0.0077(10)
C9B 0.0320(12) 0.0399(12) 0.0304(11) -0.0149(10) 0.0054(9) -0.0125(10)
C10B 0.0411(14) 0.0484(13) 0.0280(11) -0.0157(10) 0.0046(10) -0.0175(11)
C11B 0.0484(15) 0.0498(14) 0.0338(12) -0.0187(11) 0.0064(10) -0.0187(12)
C12B 0.0588(18) 0.0599(16) 0.0411(13) -0.0233(12) 0.0125(12) -0.0316(14)
C13B 0.082(2) 0.0447(14) 0.0338(13) -0.0104(11) 0.0050(13) -0.0263(15)
C14B 0.0565(16) 0.0471(14) 0.0320(12) -0.0126(11) -0.0010(11) -0.0146(12)
C15B 0.0486(15) 0.0408(13) 0.0270(11) -0.0122(10) -0.0001(10) -0.0137(11)
C16B 0.0401(14) 0.0445(13) 0.0285(11) -0.0131(10) 0.0003(10) -0.0135(11)
C17B 0.0390(14) 0.0426(14) 0.0375(12) -0.0131(11) -0.0067(11) -0.0077(11)
C18B 0.0348(14) 0.0535(15) 0.0431(13) -0.0231(12) -0.0038(11) -0.0086(11)
C19B 0.0478(16) 0.0516(15) 0.0472(14) -0.0254(12) -0.0082(12) -0.0053(12)
C20B 0.0398(15) 0.0691(18) 0.0604(17) -0.0396(15) -0.0124(13) 0.0037(13)
C21B 0.0368(15) 0.085(2) 0.0494(15) -0.0393(15) 0.0074(12) -0.0159(14)
C22B 0.0421(15) 0.0625(16) 0.0390(13) -0.0248(12) -0.0020(11) -0.0120(13)
C23B 0.0316(13) 0.0545(15) 0.0384(13) -0.0191(11) -0.0028(10) -0.0102(11)
C24B 0.0339(13) 0.0456(13) 0.0365(12) -0.0140(11) -0.0016(10) -0.0150(11)
C25B 0.0327(13) 0.0338(12) 0.0393(12) -0.0092(10) -0.0040(10) -0.0042(10)
C26B 0.0485(15) 0.0468(14) 0.0443(14) -0.0103(11) -0.0051(11) -0.0152(12)
C27B 0.0661(18) 0.0528(15) 0.0482(15) -0.0144(12) -0.0115(13) -0.0201(14)
C28B 0.0496(16) 0.0451(14) 0.0635(17) -0.0139(13) -0.0017(13) -0.0194(12)
C29B 0.0431(15) 0.0376(13) 0.0503(14) -0.0076(11) -0.0021(11) -0.0127(11)
C30B 0.0405(14) 0.0397(13) 0.0428(13) -0.0115(11) -0.0025(11) -0.0076(11)
C31B 0.0575(16) 0.0491(14) 0.0393(13) -0.0151(11) 0.0029(12) -0.0195(12)
B1B 0.0337(15) 0.0376(14) 0.0341(13) -0.0095(11) 0.0005(11) -0.0108(11)

loop_
_atom_type_symbol
_atom_type_description
_atom_type_scat_dispersion_real
_atom_type_scat_dispersion_imag
_atom_type_scat_source
C C 0.0033 0.0016 'International Tables Vol C Tables 4.2.6.8 and 6.1.1.4'
H H 0.0000 0.0000 'International Tables Vol C Tables 4.2.6.8 and 6.1.1.4'
B B 0.0013 0.0007 'International Tables Vol C Tables 4.2.6.8 and 6.1.1.4'
N N 0.0061 0.0033 'International Tables Vol C Tables 4.2.6.8 and 6.1.1.4'
O O 0.0106 0.0060 'International Tables Vol C Tables 4.2.6.8 and 6.1.1.4'

loop_
_geom_angle_atom_site_label_1
_geom_angle_atom_site_label_2
_geom_angle_atom_site_label_3
_geom_angle
C8A N1A C1A 113.27(16)
C8A N1A B1A 124.08(17)
C1A N1A B1A 122.18(16)
C8A N2A C9A 116.90(16)
C16A N3A C9A 112.22(17)
C16A N3A B1A 123.25(16)
C9A N3A B1A 123.61(16)
C17A N4A C16A 117.08(16)
C24A N5A C17A 113.51(16)
C24A N5A B1A 122.37(16)
C17A N5A B1A 123.21(17)
C1A N6A C24A 116.51(17)
C25A N7A C31A 114.59(16)
C25A N7A B1A 119.84(16)
C31A N7A B1A 113.70(15)
N6A C1A N1A 122.46(17)
N6A C1A C2A 130.81(18)
N1A C1A C2A 105.21(16)
C3A C2A C7A 120.97(19)
C3A C2A C1A 131.78(19)
C7A C2A C1A 107.18(17)
C4A C3A C2A 117.9(2)
C4A C3A H3AA 121.1
C2A C3A H3AA 121.1
C3A C4A C5A 121.3(2)
C3A C4A H4AA 119.3
C5A C4A H4AA 119.3
C6A C5A C4A 121.3(2)
C6A C5A H5AA 119.3
C4A C5A H5AA 119.3
C5A C6A C7A 118.4(2)
C5A C6A H6AA 120.8
C7A C6A H6AA 120.8
C6A C7A C2A 119.99(19)
C6A C7A C8A 132.54(19)
C2A C7A C8A 107.31(16)
N2A C8A N1A 122.30(17)
N2A C8A C7A 131.36(17)
N1A C8A C7A 105.40(16)
N2A C9A N3A 122.12(18)
N2A C9A C10A 130.21(18)
N3A C9A C10A 105.97(16)
C11A C10A C15A 120.26(18)
C11A C10A C9A 132.52(19)
C15A C10A C9A 106.85(17)
C12A C11A C10A 118.4(2)
C12A C11A H11A 120.8
C10A C11A H11A 120.8
C11A C12A C13A 121.3(2)
C11A C12A H12A 119.3
C13A C12A H12A 119.3
C14A C13A C12A 121.0(2)
C14A C13A H13A 119.5
C12A C13A H13A 119.5
C13A C14A C15A 118.6(2)
C13A C14A H14A 120.7
C15A C14A H14A 120.7
C14A C15A C10A 120.33(19)
C14A C15A C16A 132.12(19)
C10A C15A C16A 107.32(17)
N4A C16A N3A 121.99(18)
N4A C16A C15A 129.78(17)
N3A C16A C15A 106.21(16)
N4A C17A N5A 122.76(17)
N4A C17A C18A 130.42(18)
N5A C17A C18A 105.31(18)
C19A C18A C23A 120.28(19)
C19A C18A C17A 132.5(2)
C23A C18A C17A 107.19(16)
C20A C19A C18A 118.0(2)
C20A C19A H19A 121.0
C18A C19A H19A 121.0
C19A C20A C21A 121.6(2)
C19A C20A H20A 119.2
C21A C20A H20A 119.2
C22A C21A C20A 121.6(2)
C22A C21A H21A 119.2
C20A C21A H21A 119.2
C21A C22A C23A 117.3(2)
C21A C22A H22A 121.4
C23A C22A H22A 121.4
C22A C23A C18A 121.21(18)
C22A C23A C24A 131.5(2)
C18A C23A C24A 107.22(17)
N6A C24A N5A 123.00(17)
N6A C24A C23A 130.08(18)
N5A C24A C23A 105.54(17)
C26A C25A C30A 117.79(19)
C26A C25A N7A 121.52(18)
C30A C25A N7A 120.67(18)
C27A C26A C25A 120.6(2)
C27A C26A H26A 119.7
C25A C26A H26A 119.7
C28A C27A C26A 121.5(2)
C28A C27A H27A 119.2
C26A C27A H27A 119.2
C27A C28A C29A 118.5(2)
C27A C28A H28A 120.7
C29A C28A H28A 120.7
C30A C29A C28A 120.8(2)
C30A C29A H29A 119.6
C28A C29A H29A 119.6
C29A C30A C25A 120.7(2)
C29A C30A H30A 119.7
C25A C30A H30A 119.7
N7A C31A H31A 109.5
N7A C31A H31B 109.5
H31A C31A H31B 109.5
N7A C31A H31C 109.5
H31A C31A H31C 109.5
H31B C31A H31C 109.5
N1A B1A N3A 102.44(16)
N1A B1A N5A 102.76(16)
N3A B1A N5A 102.83(16)
N1A B1A N7A 112.80(17)
N3A B1A N7A 117.38(18)
N5A B1A N7A 116.64(16)
C8B N1B C1B 112.10(18)
C8B N1B B1B 122.58(18)
C1B N1B B1B 123.82(18)
C8B N2B C9B 116.90(19)
C16B N3B C9B 113.32(18)
C16B N3B B1B 122.34(18)
C9B N3B B1B 123.60(18)
C17B N4B C16B 116.02(19)
C24B N5B C17B 112.17(19)
C24B N5B B1B 124.84(19)
C17B N5B B1B 122.05(18)
C1B N6B C24B 117.16(19)
C25B N7B C31B 115.54(17)
C25B N7B B1B 123.47(17)
C31B N7B B1B 120.94(17)
N6B C1B N1B 123.0(2)
N6B C1B C2B 130.2(2)
N1B C1B C2B 105.47(18)
C3B C2B C7B 120.6(2)
C3B C2B C1B 131.8(2)
C7B C2B C1B 107.32(19)
C4B C3B C2B 118.0(2)
C4B C3B H3BA 121.0
C2B C3B H3BA 121.0
C3B C4B C5B 121.4(2)
C3B C4B H4BA 119.3
C5B C4B H4BA 119.3
C6B C5B C4B 122.1(2)
C6B C5B H5BA 119.0
C4B C5B H5BA 119.0
C5B C6B C7B 117.4(2)
C5B C6B H6BA 121.3
C7B C6B H6BA 121.3
C6B C7B C2B 120.5(2)
C6B C7B C8B 132.1(2)
C2B C7B C8B 107.02(19)
N2B C8B N1B 122.6(2)
N2B C8B C7B 128.6(2)
N1B C8B C7B 106.32(18)
N3B C9B N2B 122.58(18)
N3B C9B C10B 106.06(19)
N2B C9B C10B 129.68(19)
C11B C10B C15B 121.2(2)
C11B C10B C9B 131.7(2)
C15B C10B C9B 106.91(18)
C12B C11B C10B 118.0(2)
C12B C11B H11B 121.0
C10B C11B H11B 121.0
C11B C12B C13B 120.7(2)
C11B C12B H12B 119.6
C13B C12B H12B 119.6
C14B C13B C12B 120.8(2)
C14B C13B H13B 119.6
C12B C13B H13B 119.6
C13B C14B C15B 118.6(2)
C13B C14B H14B 120.7
C15B C14B H14B 120.7
C14B C15B C10B 120.7(2)
C14B C15B C16B 132.3(2)
C10B C15B C16B 106.84(19)
N3B C16B N4B 123.33(19)
N3B C16B C15B 105.89(19)
N4B C16B C15B 129.2(2)
N4B C17B N5B 122.8(2)
N4B C17B C18B 130.0(2)
N5B C17B C18B 105.82(19)
C19B C18B C23B 120.7(2)
C19B C18B C17B 132.1(2)
C23B C18B C17B 107.2(2)
C20B C19B C18B 118.0(2)
C20B C19B H19B 121.0
C18B C19B H19B 121.0
C19B C20B C21B 121.0(2)
C19B C20B H20B 119.5
C21B C20B H20B 119.5
C22B C21B C20B 121.6(2)
C22B C21B H21B 119.2
C20B C21B H21B 119.2
C21B C22B C23B 118.1(2)
C21B C22B H22B 120.9
C23B C22B H22B 120.9
C22B C23B C18B 120.4(2)
C22B C23B C24B 132.8(2)
C18B C23B C24B 106.86(19)
N6B C24B N5B 122.1(2)
N6B C24B C23B 130.9(2)
N5B C24B C23B 105.84(19)
C26B C25B C30B 116.2(2)
C26B C25B N7B 121.2(2)
C30B C25B N7B 122.67(19)
C27B C26B C25B 121.5(2)
C27B C26B H26B 119.2
C25B C26B H26B 119.2
C26B C27B C28B 121.4(2)
C26B C27B H27B 119.3
C28B C27B H27B 119.3
C27B C28B C29B 117.5(2)
C27B C28B H28B 121.3
C29B C28B H28B 121.3
C30B C29B C28B 121.3(2)
C30B C29B H29B 119.3
C28B C29B H29B 119.3
C29B C30B C25B 122.1(2)
C29B C30B H30B 118.9
C25B C30B H30B 118.9
N7B C31B H31D 109.5
N7B C31B H31E 109.5
H31D C31B H31E 109.5
N7B C31B H31F 109.5
H31D C31B H31F 109.5
H31E C31B H31F 109.5
N5B B1B N3B 102.68(17)
N5B B1B N1B 101.88(18)
N3B B1B N1B 102.14(17)
N5B B1B N7B 116.12(18)
N3B B1B N7B 112.25(18)
N1B B1B N7B 119.53(19)
H1WA O1W H1WB 107.4

loop_
_geom_bond_atom_site_label_1
_geom_bond_atom_site_label_2
_geom_bond_distance
N1A C8A 1.362(2)
N1A C1A 1.370(2)
N1A B1A 1.501(3)
N2A C8A 1.347(3)
N2A C9A 1.352(2)
N3A C16A 1.371(2)
N3A C9A 1.372(2)
N3A B1A 1.503(3)
N4A C17A 1.343(3)
N4A C16A 1.349(2)
N5A C24A 1.361(3)
N5A C17A 1.367(2)
N5A B1A 1.503(3)
N6A C1A 1.339(2)
N6A C24A 1.350(2)
N7A C25A 1.426(3)
N7A C31A 1.462(2)
N7A B1A 1.508(3)
C1A C2A 1.452(3)
C2A C3A 1.392(3)
C2A C7A 1.419(3)
C3A C4A 1.383(3)
C3A H3AA 0.9500
C4A C5A 1.397(3)
C4A H4AA 0.9500
C5A C6A 1.380(3)
C5A H5AA 0.9500
C6A C7A 1.394(3)
C6A H6AA 0.9500
C7A C8A 1.454(3)
C9A C10A 1.459(3)
C10A C11A 1.387(3)
C10A C15A 1.423(3)
C11A C12A 1.384(3)
C11A H11A 0.9500
C12A C13A 1.395(3)
C12A H12A 0.9500
C13A C14A 1.380(3)
C13A H13A 0.9500
C14A C15A 1.391(3)
C14A H14A 0.9500
C15A C16A 1.446(3)
C17A C18A 1.460(3)
C18A C19A 1.397(3)
C18A C23A 1.419(3)
C19A C20A 1.377(3)
C19A H19A 0.9500
C20A C21A 1.398(3)
C20A H20A 0.9500
C21A C22A 1.386(3)
C21A H21A 0.9500
C22A C23A 1.393(3)
C22A H22A 0.9500
C23A C24A 1.457(3)
C25A C26A 1.389(3)
C25A C30A 1.395(3)
C26A C27A 1.386(3)
C26A H26A 0.9500
C27A C28A 1.360(3)
C27A H27A 0.9500
C28A C29A 1.389(3)
C28A H28A 0.9500
C29A C30A 1.382(3)
C29A H29A 0.9500
C30A H30A 0.9500
C31A H31A 0.9800
C31A H31B 0.9800
C31A H31C 0.9800
N1B C8B 1.370(3)
N1B C1B 1.375(3)
N1B B1B 1.521(3)
N2B C8B 1.341(3)
N2B C9B 1.359(3)
N3B C16B 1.348(3)
N3B C9B 1.349(3)
N3B B1B 1.515(3)
N4B C17B 1.341(3)
N4B C16B 1.358(3)
N5B C24B 1.368(3)
N5B C17B 1.374(3)
N5B B1B 1.506(3)
N6B C1B 1.335(3)
N6B C24B 1.345(3)
N7B C25B 1.407(3)
N7B C31B 1.439(3)
N7B B1B 1.532(3)
C1B C2B 1.461(3)
C2B C3B 1.395(3)
C2B C7B 1.418(3)
C3B C4B 1.381(3)
C3B H3BA 0.9500
C4B C5B 1.389(3)
C4B H4BA 0.9500
C5B C6B 1.380(3)
C5B H5BA 0.9500
C6B C7B 1.404(3)
C6B H6BA 0.9500
C7B C8B 1.447(3)
C9B C10B 1.456(3)
C10B C11B 1.392(3)
C10B C15B 1.407(3)
C11B C12B 1.383(3)
C11B H11B 0.9500
C12B C13B 1.422(4)
C12B H12B 0.9500
C13B C14B 1.379(3)
C13B H13B 0.9500
C14B C15B 1.384(3)
C14B H14B 0.9500
C15B C16B 1.460(3)
C17B C18B 1.457(3)
C18B C19B 1.393(3)
C18B C23B 1.419(3)
C19B C20B 1.380(3)
C19B H19B 0.9500
C20B C21B 1.398(4)
C20B H20B 0.9500
C21B C22B 1.380(4)
C21B H21B 0.9500
C22B C23B 1.386(3)
C22B H22B 0.9500
C23B C24B 1.463(3)
C25B C26B 1.400(3)
C25B C30B 1.407(3)
C26B C27B 1.382(3)
C26B H26B 0.9500
C27B C28B 1.383(3)
C27B H27B 0.9500
C28B C29B 1.399(3)
C28B H28B 0.9500
C29B C30B 1.358(3)
C29B H29B 0.9500
C30B H30B 0.9500
C31B H31D 0.9800
C31B H31E 0.9800
C31B H31F 0.9800
O1W H1WA 0.8400
O1W H1WB 0.8399

loop_
_geom_hbond_atom_site_label_D
_geom_hbond_atom_site_label_H
_geom_hbond_atom_site_label_A
_geom_hbond_distance_DH
_geom_hbond_distance_HA
_geom_hbond_distance_DA
_geom_hbond_angle_DHA
O1W H1WA N4A 0.84 2.22 3.057(13) 179.6
O1W H1WB N4B 0.84 2.05 2.893(14) 179.5
